data_1573614
loop_
_publ_author_name
'Ndima, Lubabalo'
'Hosten, Eric Cyriel'
'Betz, Richard'

_publ_section_title
;
 Tetraphenylglycolide tetrahydrofuran monosolvate
;
_journal_coeditor_code BV4054
_journal_issue 1
_journal_name_full IUCrData
_journal_paper_doi 10.1107/S2414314624012410
_journal_volume 10
_journal_year 2025
_chemical_absolute_configuration unk
_chemical_formula_iupac 'C28 H20 O4, C4 H4 O'
_chemical_formula_moiety 'C28 H20 O4, C4 H4 O'
_chemical_formula_sum 'C32 H24 O5'
_chemical_formula_weight 488.51
_chemical_name_common
;
Tetraphenylglycolide tetrahydrofuran monosolvate
;
_chemical_name_systematic
;
3,3,6,6-Tetraphenyl-1,4-dioxane-2,5-dione tetrahydrofuran monosolvate
;
_space_group_crystal_system tetragonal
_space_group_IT_number 96
_space_group_name_Hall 'P 4nw 2abw'
_space_group_name_H-M_alt 'P 43 21 2'
_atom_sites_solution_hydrogens geom
_atom_sites_solution_primary direct
_atom_sites_solution_secondary difmap
_audit_creation_method SHELXL-2019/3
_cell_angle_alpha 90
_cell_angle_beta 90
_cell_angle_gamma 90
_cell_formula_units_Z 4
_cell_length_a 9.5725(3)
_cell_length_b 9.5725(3)
_cell_length_c 27.5760(11)
_cell_measurement_reflns_used 9736
_cell_measurement_temperature 200(2)
_cell_measurement_theta_max 27.22
_cell_measurement_theta_min 2.25
_cell_volume 2526.86(15)
_computing_cell_refinement
;
SAINT (Bruker, 2014)
;
_computing_data_collection
;
APEX2 (Bruker, 2014)
;
_computing_data_reduction
;
SAINT (Bruker, 2014)
;
_computing_molecular_graphics
;
ORTEP-3 for Windows (Farrugia, 2012), Mercury (Macrae <i>et al</i>,
2020)
;
_computing_publication_material
;
<i>SHELXL2019/3</i> (Sheldrick, 2015), PLATON (Spek, 2020)
;
_computing_structure_refinement
;
<i>SHELXL2019/3</i> (Sheldrick, 2015)
;
_computing_structure_solution
;
SHELXS97 (Sheldrick 2008)
;
_diffrn_ambient_temperature 200(2)
_diffrn_measured_fraction_theta_full 0.998
_diffrn_measured_fraction_theta_max 0.998
_diffrn_measurement_device_type 'Bruker D8 Quest CCD'
_diffrn_measurement_method '\f and \w scans'
_diffrn_radiation_type MoK\a
_diffrn_radiation_wavelength 0.71073
_diffrn_reflns_av_R_equivalents 0.0802
_diffrn_reflns_av_unetI/netI 0.0362
_diffrn_reflns_limit_h_max 11
_diffrn_reflns_limit_h_min -12
_diffrn_reflns_limit_k_max 11
_diffrn_reflns_limit_k_min -12
_diffrn_reflns_limit_l_max 35
_diffrn_reflns_limit_l_min -34
_diffrn_reflns_number 62563
_diffrn_reflns_theta_full 25.242
_diffrn_reflns_theta_max 27.100
_diffrn_reflns_theta_min 2.252
_exptl_absorpt_coefficient_mu 0.086
_exptl_absorpt_correction_T_max 0.7455
_exptl_absorpt_correction_T_min 0.7173
_exptl_absorpt_correction_type multi-scan
_exptl_absorpt_process_details
;
(SADABS;  Krause <i>et al.</i>, 2015)
;
_exptl_crystal_colour colourless
_exptl_crystal_density_diffrn 1.284
_exptl_crystal_description block
_exptl_crystal_F_000 1024
_exptl_crystal_size_max 0.238
_exptl_crystal_size_mid 0.231
_exptl_crystal_size_min 0.149
_refine_diff_density_max 0.614
_refine_diff_density_min -0.490
_refine_ls_abs_structure_details
;
 Refined as an inversion twin
;
_refine_ls_abs_structure_Flack 0(2)
_refine_ls_extinction_method none
_refine_ls_goodness_of_fit_ref 1.091
_refine_ls_hydrogen_treatment constr
_refine_ls_matrix_type full
_refine_ls_number_parameters 182
_refine_ls_number_reflns 2796
_refine_ls_number_restraints 60
_refine_ls_restrained_S_all 1.164
_refine_ls_R_factor_all 0.0616
_refine_ls_R_factor_gt 0.0564
_refine_ls_shift/su_max 0.000
_refine_ls_shift/su_mean 0.000
_refine_ls_structure_factor_coef Fsqd
_refine_ls_weighting_details 'w=1/[\s^2^(Fo^2^)+(0.1205P)^2^+0.5364P] where P=(Fo^2^+2Fc^2^)/3'
_refine_ls_weighting_scheme calc
_refine_ls_wR_factor_gt 0.1711
_refine_ls_wR_factor_ref 0.1759
_reflns_number_gt 2460
_reflns_number_total 2796
_reflns_threshold_expression 'I > 2\s(I)'
_cod_data_source_file bv4054.cif
_cod_data_source_block I
_cod_original_cell_volume 2526.86(18)
_cod_database_code 1573614
_shelx_space_group_comment
;
The symmetry employed for this shelxl refinement is uniquely defined
by the following loop, which should always be used as a source of
symmetry information in preference to the above space-group names.
They are only intended as comments.
;
_shelx_estimated_absorpt_t_min 0.980
_shelx_estimated_absorpt_t_max 0.987

loop_
_space_group_symop_operation_xyz
'x, y, z'
'-x, -y, z+1/2'
'-y+1/2, x+1/2, z+3/4'
'y+1/2, -x+1/2, z+1/4'
'-x+1/2, y+1/2, -z+3/4'
'x+1/2, -y+1/2, -z+1/4'
'y, x, -z'
'-y, -x, -z+1/2'

loop_
_atom_site_type_symbol
_atom_site_label
_atom_site_fract_x
_atom_site_fract_y
_atom_site_fract_z
_atom_site_U_iso_or_equiv
_atom_site_adp_type
_atom_site_calc_flag
_atom_site_occupancy
_atom_site_disorder_assembly
_atom_site_disorder_group
O O1 0.4588(2) 0.4898(2) 0.54864(6) 0.0319(5) Uani d 1 . .
O O2 0.2991(2) 0.6508(2) 0.53907(7) 0.0368(5) Uani d 1 . .
C C1 0.5915(3) 0.4283(3) 0.53272(9) 0.0283(6) Uani d 1 . .
C C2 0.3893(3) 0.5818(3) 0.52110(9) 0.0260(5) Uani d 1 . .
C C11 0.7086(3) 0.5314(3) 0.54213(9) 0.0298(6) Uani d 1 . .
C C12 0.8216(3) 0.5456(3) 0.51104(11) 0.0379(7) Uani d 1 . .
H H12 0.825856 0.490886 0.482324 0.046 Uiso calc 1 . .
C C13 0.9293(4) 0.6394(4) 0.52150(13) 0.0492(8) Uani d 1 . .
H H13 1.006380 0.648771 0.500032 0.059 Uiso calc 1 . .
C C14 0.9226(4) 0.7188(4) 0.56365(14) 0.0538(9) Uani d 1 . .
H H14 0.995517 0.782443 0.571219 0.065 Uiso calc 1 . .
C C15 0.8095(4) 0.7051(4) 0.59457(12) 0.0505(9) Uani d 1 . .
H H15 0.804601 0.760230 0.623176 0.061 Uiso calc 1 . .
C C16 0.7043(4) 0.6123(3) 0.58411(11) 0.0401(7) Uani d 1 . .
H H16 0.627644 0.603108 0.605757 0.048 Uiso calc 1 . .
C C21 0.6034(3) 0.2930(3) 0.56191(9) 0.0310(6) Uani d 1 . .
C C22 0.7258(3) 0.2549(3) 0.58459(10) 0.0392(7) Uani d 1 . .
H H22 0.805731 0.313339 0.582405 0.047 Uiso calc 1 . .
C C23 0.7323(4) 0.1301(4) 0.61081(12) 0.0503(9) Uani d 1 . .
H H23 0.816855 0.103912 0.626369 0.060 Uiso calc 1 . .
C C24 0.6182(4) 0.0460(4) 0.61418(12) 0.0511(9) Uani d 1 . .
H H24 0.623033 -0.038158 0.632355 0.061 Uiso calc 1 . .
C C25 0.4949(4) 0.0829(4) 0.59113(14) 0.0516(9) Uani d 1 . .
H H25 0.415367 0.023889 0.593483 0.062 Uiso calc 1 . .
C C26 0.4876(4) 0.2054(4) 0.56472(13) 0.0444(8) Uani d 1 . .
H H26 0.403565 0.229794 0.548486 0.053 Uiso calc 1 . .
O O3 0.2067(8) 0.1892(10) 0.5120(3) 0.095(3) Uani d 0.5 A -1
C C31 0.2086(7) 0.0816(11) 0.4766(3) 0.127(6) Uani d 0.5 A -1
H H31 0.289498 0.042872 0.461821 0.153 Uiso calc 0.5 A -1
C C32 0.0683(8) 0.0420(8) 0.4671(3) 0.091(3) Uani d 0.5 A -1
H H32 0.038849 -0.027875 0.444817 0.109 Uiso calc 0.5 A -1
C C33 -0.0203(6) 0.1251(9) 0.4966(3) 0.082(3) Uani d 0.5 A -1
H H33 -0.119378 0.120617 0.497626 0.099 Uiso calc 0.5 A -1
C C34 0.0653(9) 0.2161(8) 0.5244(3) 0.097(4) Uani d 0.5 A -1
H H34 0.033481 0.283137 0.547268 0.116 Uiso calc 0.5 A -1

loop_
_atom_site_aniso_label
_atom_site_aniso_U_11
_atom_site_aniso_U_22
_atom_site_aniso_U_33
_atom_site_aniso_U_12
_atom_site_aniso_U_13
_atom_site_aniso_U_23
O1 0.0334(10) 0.0385(11) 0.0238(8) 0.0097(8) 0.0075(7) 0.0069(8)
O2 0.0376(11) 0.0416(11) 0.0311(10) 0.0111(9) 0.0033(8) -0.0019(9)
C1 0.0287(13) 0.0338(13) 0.0223(12) 0.0089(11) 0.0041(10) 0.0025(10)
C2 0.0259(12) 0.0266(12) 0.0255(12) -0.0022(10) 0.0001(9) -0.0012(9)
C11 0.0360(14) 0.0294(12) 0.0241(12) 0.0061(11) -0.0051(11) 0.0009(10)
C12 0.0380(16) 0.0394(16) 0.0364(15) -0.0027(12) 0.0019(12) -0.0064(12)
C13 0.0434(18) 0.051(2) 0.0529(19) -0.0079(16) -0.0027(15) -0.0047(15)
C14 0.061(2) 0.0406(17) 0.060(2) -0.0069(17) -0.0195(18) -0.0056(16)
C15 0.073(3) 0.0374(16) 0.0415(16) 0.0089(16) -0.0189(16) -0.0097(14)
C16 0.0496(18) 0.0400(16) 0.0306(14) 0.0108(14) -0.0041(13) -0.0054(12)
C21 0.0364(15) 0.0320(13) 0.0247(12) 0.0053(11) 0.0049(10) 0.0039(10)
C22 0.0412(16) 0.0417(16) 0.0349(14) 0.0062(14) -0.0043(12) 0.0082(12)
C23 0.063(2) 0.0485(19) 0.0395(16) 0.0148(18) -0.0063(16) 0.0110(14)
C24 0.073(3) 0.0398(17) 0.0403(16) 0.0146(17) 0.0148(17) 0.0148(14)
C25 0.051(2) 0.0387(17) 0.065(2) 0.0018(16) 0.0213(17) 0.0127(16)
C26 0.0357(16) 0.0423(17) 0.0551(19) 0.0058(13) 0.0056(14) 0.0129(15)
O3 0.059(3) 0.113(5) 0.113(6) 0.001(3) -0.009(4) -0.019(4)
C31 0.110(7) 0.118(8) 0.154(8) 0.011(5) 0.026(6) -0.027(6)
C32 0.090(5) 0.091(5) 0.092(5) 0.014(4) -0.010(4) -0.028(4)
C33 0.070(4) 0.102(5) 0.074(5) 0.021(4) -0.008(4) -0.015(4)
C34 0.066(5) 0.092(6) 0.132(7) 0.001(4) 0.017(5) -0.024(5)

loop_
_atom_type_symbol
_atom_type_description
_atom_type_scat_dispersion_real
_atom_type_scat_dispersion_imag
_atom_type_scat_source
C C 0.0033 0.0016 'International Tables Vol C Tables 4.2.6.8 and 6.1.1.4'
H H 0.0000 0.0000 'International Tables Vol C Tables 4.2.6.8 and 6.1.1.4'
O O 0.0106 0.0060 'International Tables Vol C Tables 4.2.6.8 and 6.1.1.4'

loop_
_geom_angle_atom_site_label_1
_geom_angle_atom_site_label_2
_geom_angle_atom_site_label_3
_geom_angle_site_symmetry_1
_geom_angle_site_symmetry_3
_geom_angle
_geom_angle_publ_flag
C2 O1 C1 . . 121.62(19) ?
O1 C1 C11 . . 109.1(2) ?
O1 C1 C21 . . 104.3(2) ?
C11 C1 C21 . . 114.0(2) ?
O1 C1 C2 . 7_556 109.6(2) ?
C11 C1 C2 . 7_556 111.6(2) ?
C21 C1 C2 . 7_556 107.9(2) ?
O2 C2 O1 . . 119.2(2) ?
O2 C2 C1 . 7_556 122.9(2) ?
O1 C2 C1 . 7_556 117.9(2) ?
C12 C11 C16 . . 118.9(3) ?
C12 C11 C1 . . 122.3(2) ?
C16 C11 C1 . . 118.8(3) ?
C11 C12 C13 . . 120.7(3) ?
C11 C12 H12 . . 119.6 ?
C13 C12 H12 . . 119.6 ?
C14 C13 C12 . . 119.3(3) ?
C14 C13 H13 . . 120.3 ?
C12 C13 H13 . . 120.3 ?
C15 C14 C13 . . 120.0(3) ?
C15 C14 H14 . . 120.0 ?
C13 C14 H14 . . 120.0 ?
C16 C15 C14 . . 120.3(3) ?
C16 C15 H15 . . 119.8 ?
C14 C15 H15 . . 119.8 ?
C15 C16 C11 . . 120.8(3) ?
C15 C16 H16 . . 119.6 ?
C11 C16 H16 . . 119.6 ?
C22 C21 C26 . . 119.5(3) ?
C22 C21 C1 . . 121.8(3) ?
C26 C21 C1 . . 118.7(3) ?
C21 C22 C23 . . 119.9(3) ?
C21 C22 H22 . . 120.0 ?
C23 C22 H22 . . 120.0 ?
C24 C23 C22 . . 120.4(3) ?
C24 C23 H23 . . 119.8 ?
C22 C23 H23 . . 119.8 ?
C23 C24 C25 . . 120.1(3) ?
C23 C24 H24 . . 119.9 ?
C25 C24 H24 . . 119.9 ?
C26 C25 C24 . . 120.0(4) ?
C26 C25 H25 . . 120.0 ?
C24 C25 H25 . . 120.0 ?
C25 C26 C21 . . 120.0(3) ?
C25 C26 H26 . . 120.0 ?
C21 C26 H26 . . 120.0 ?
C31 O3 C34 . . 108.0 ?
O3 C31 C32 . . 108.0 ?
O3 C31 H31 . . 126.0 ?
C32 C31 H31 . . 126.0 ?
C31 C32 C33 . . 108.0 ?
C31 C32 H32 . . 126.0 ?
C33 C32 H32 . . 126.0 ?
C34 C33 C32 . . 108.0 ?
C34 C33 H33 . . 126.0 ?
C32 C33 H33 . . 126.0 ?
C33 C34 O3 . . 108.0 ?
C33 C34 H34 . . 126.0 ?
O3 C34 H34 . . 126.0 ?

loop_
_geom_bond_atom_site_label_1
_geom_bond_atom_site_label_2
_geom_bond_site_symmetry_2
_geom_bond_distance
_geom_bond_publ_flag
O1 C2 . 1.340(3) ?
O1 C1 . 1.467(3) ?
O2 C2 . 1.195(3) ?
C1 C11 . 1.516(4) ?
C1 C21 . 1.529(4) ?
C1 C2 7_556 1.533(3) ?
C11 C12 . 1.387(4) ?
C11 C16 . 1.393(4) ?
C12 C13 . 1.397(5) ?
C12 H12 . 0.9500 ?
C13 C14 . 1.391(5) ?
C13 H13 . 0.9500 ?
C14 C15 . 1.384(6) ?
C14 H14 . 0.9500 ?
C15 C16 . 1.374(5) ?
C15 H15 . 0.9500 ?
C16 H16 . 0.9500 ?
C21 C22 . 1.377(4) ?
C21 C26 . 1.392(5) ?
C22 C23 . 1.398(4) ?
C22 H22 . 0.9500 ?
C23 C24 . 1.360(6) ?
C23 H23 . 0.9500 ?
C24 C25 . 1.386(6) ?
C24 H24 . 0.9500 ?
C25 C26 . 1.382(5) ?
C25 H25 . 0.9500 ?
C26 H26 . 0.9500 ?
O3 C31 . 1.4200 ?
O3 C34 . 1.4200 ?
C31 C32 . 1.4200 ?
C31 H31 . 0.9500 ?
C32 C33 . 1.4200 ?
C32 H32 . 0.9500 ?
C33 C34 . 1.4200 ?
C33 H33 . 0.9500 ?
C34 H34 . 0.9500 ?

loop_
_geom_hbond_atom_site_label_D
_geom_hbond_atom_site_label_H
_geom_hbond_atom_site_label_A
_geom_hbond_site_symmetry_A
_geom_hbond_distance_DH
_geom_hbond_distance_HA
_geom_hbond_distance_DA
_geom_hbond_angle_DHA
_geom_hbond_publ_flag
C12 H12 O2 7_556 0.95 2.55 3.185(4) 124.1 yes
C15 H15 O2 6_566 0.95 2.57 3.494(4) 165.5 yes
C26 H26 O3 . 0.95 2.17 3.060(7) 155.4 yes
C13 H13 Cg1 6_656 0.95 2.90 3.799(4) 158 yes

loop_
_geom_torsion_atom_site_label_1
_geom_torsion_atom_site_label_2
_geom_torsion_atom_site_label_3
_geom_torsion_atom_site_label_4
_geom_torsion_site_symmetry_1
_geom_torsion_site_symmetry_2
_geom_torsion_site_symmetry_3
_geom_torsion_site_symmetry_4
_geom_torsion
_geom_torsion_publ_flag
C2 O1 C1 C11 . . . . 80.3(3) ?
C2 O1 C1 C21 . . . . -157.5(2) ?
C2 O1 C1 C2 . . . 7_556 -42.2(3) ?
C1 O1 C2 O2 . . . . -164.4(3) ?
C1 O1 C2 C1 . . . 7_556 16.7(3) ?
O1 C1 C11 C12 . . . . -144.0(3) ?
C21 C1 C11 C12 . . . . 99.9(3) ?
C2 C1 C11 C12 7_556 . . . -22.7(4) ?
O1 C1 C11 C16 . . . . 37.7(3) ?
C21 C1 C11 C16 . . . . -78.5(3) ?
C2 C1 C11 C16 7_556 . . . 158.9(2) ?
C16 C11 C12 C13 . . . . -0.1(5) ?
C1 C11 C12 C13 . . . . -178.4(3) ?
C11 C12 C13 C14 . . . . 0.1(5) ?
C12 C13 C14 C15 . . . . -0.4(5) ?
C13 C14 C15 C16 . . . . 0.7(5) ?
C14 C15 C16 C11 . . . . -0.6(5) ?
C12 C11 C16 C15 . . . . 0.3(4) ?
C1 C11 C16 C15 . . . . 178.7(3) ?
O1 C1 C21 C22 . . . . -134.4(3) ?
C11 C1 C21 C22 . . . . -15.5(4) ?
C2 C1 C21 C22 7_556 . . . 109.1(3) ?
O1 C1 C21 C26 . . . . 46.7(3) ?
C11 C1 C21 C26 . . . . 165.6(3) ?
C2 C1 C21 C26 7_556 . . . -69.8(3) ?
C26 C21 C22 C23 . . . . -1.0(5) ?
C1 C21 C22 C23 . . . . -179.8(3) ?
C21 C22 C23 C24 . . . . -0.1(5) ?
C22 C23 C24 C25 . . . . 0.7(5) ?
C23 C24 C25 C26 . . . . -0.1(5) ?
C24 C25 C26 C21 . . . . -1.1(5) ?
C22 C21 C26 C25 . . . . 1.6(5) ?
C1 C21 C26 C25 . . . . -179.5(3) ?
C34 O3 C31 C32 . . . . 0.0 ?
O3 C31 C32 C33 . . . . 0.0 ?
C31 C32 C33 C34 . . . . 0.0 ?
C32 C33 C34 O3 . . . . 0.0 ?
C31 O3 C34 C33 . . . . 0.0 ?
